data_2204668
loop_
_publ_author_name
'Therrien, Bruno'
'S\"uss-Fink, Georg'

_publ_section_title
;Di-\m-chloro-bis[chloro(\h^6^-1,2,4-trimethylbenzene)ruthenium(II)]--dichloromethane
 (3/2)
;
_journal_issue 12
_journal_name_full 'Acta Crystallographica Section E'
_journal_page_first m1766
_journal_page_last m1768
_journal_paper_doi 10.1107/S160053680402745X
_journal_volume 60
_journal_year 2004
_chemical_formula_moiety 'C18 H24 Cl4 Ru2, 0.67C H2 Cl2'
_chemical_formula_sum 'C18.67 H35.33 Cl5.333 Ru2'
_chemical_formula_weight 640.93
_chemical_melting_point '[Ru2 Cl4 (C9 H12)2], 0.67C H2 Cl2'
_chemical_name_systematic
;
Di-\m-chloro-bis[chloro(\h^6^-1,2,4-
trimethylbenzene)ruthenium(II)]--dichloromethane (3/2)
;
_space_group_IT_number 2
_symmetry_cell_setting triclinic
_symmetry_space_group_name_Hall '-P 1'
_symmetry_space_group_name_H-M 'P -1'
_atom_sites_solution_hydrogens geom
_atom_sites_solution_primary direct
_atom_sites_solution_secondary difmap
_audit_creation_method SHELXL-97
_cell_angle_alpha 97.105(13)
_cell_angle_beta 90.644(13)
_cell_angle_gamma 105.358(12)
_cell_formula_units_Z 3
_cell_length_a 9.9388(11)
_cell_length_b 12.3703(13)
_cell_length_c 14.4034(17)
_cell_measurement_reflns_used 7734
_cell_measurement_temperature 153(2)
_cell_measurement_theta_max 25.75
_cell_measurement_theta_min 2.05
_cell_volume 1692.7(3)
_computing_cell_refinement 'CELL in IPDS Software'
_computing_data_collection 'EXPOSE in IPDS Software (Stoe & Cie, 2000)'
_computing_data_reduction 'INTEGRATE in IPDS Software'
_computing_molecular_graphics 'ORTEP-3 (Farrugia, 1997)'
_computing_publication_material SHELXL97
_computing_structure_refinement 'SHELXL97 (Sheldrick, 1997)'
_computing_structure_solution 'SHELXS97 (Sheldrick, 1997)'
_diffrn_ambient_temperature 153(2)
_diffrn_measured_fraction_theta_full 0.932
_diffrn_measured_fraction_theta_max 0.932
_diffrn_measurement_device_type 'Stoe IPDS'
_diffrn_measurement_method \f
_diffrn_radiation_monochromator graphite
_diffrn_radiation_source 'fine-focus sealed tube'
_diffrn_radiation_type MoK\a
_diffrn_radiation_wavelength 0.71073
_diffrn_reflns_av_R_equivalents 0.0620
_diffrn_reflns_av_sigmaI/netI 0.0961
_diffrn_reflns_limit_h_max 12
_diffrn_reflns_limit_h_min -12
_diffrn_reflns_limit_k_max 14
_diffrn_reflns_limit_k_min -14
_diffrn_reflns_limit_l_max 17
_diffrn_reflns_limit_l_min -17
_diffrn_reflns_number 12013
_diffrn_reflns_theta_full 25.84
_diffrn_reflns_theta_max 25.84
_diffrn_reflns_theta_min 2.09
_diffrn_standards_decay_% 0
_diffrn_standards_interval_time 0
_diffrn_standards_number 0
_exptl_absorpt_coefficient_mu 1.972
_exptl_absorpt_correction_T_max 0.759
_exptl_absorpt_correction_T_min 0.463
_exptl_absorpt_correction_type multi-scan
_exptl_absorpt_process_details '(Blessing, 1995)'
_exptl_crystal_colour orange
_exptl_crystal_density_diffrn 1.886
_exptl_crystal_density_method 'not measured'
_exptl_crystal_description plate
_exptl_crystal_F_000 948
_exptl_crystal_size_max 0.57
_exptl_crystal_size_mid 0.36
_exptl_crystal_size_min 0.14
_refine_diff_density_max 1.614
_refine_diff_density_min -1.366
_refine_ls_extinction_method none
_refine_ls_goodness_of_fit_ref 0.932
_refine_ls_hydrogen_treatment constr
_refine_ls_matrix_type full
_refine_ls_number_parameters 361
_refine_ls_number_reflns 6090
_refine_ls_number_restraints 0
_refine_ls_restrained_S_all 0.932
_refine_ls_R_factor_all 0.0823
_refine_ls_R_factor_gt 0.0525
_refine_ls_shift/su_max 0.000
_refine_ls_shift/su_mean 0.000
_refine_ls_structure_factor_coef Fsqd
_refine_ls_weighting_details 'calc w = 1/[\s^2^(Fo^2^)+(0.0745P)^2^] where P = (Fo^2^+2Fc^2^)/3'
_refine_ls_weighting_scheme calc
_refine_ls_wR_factor_gt 0.1276
_refine_ls_wR_factor_ref 0.1356
_reflns_number_gt 3899
_reflns_number_total 6090
_reflns_threshold_expression I>2\s(I)
_cod_data_source_file dn6170.cif
_cod_data_source_block I
_cod_database_code 2204668
_cod_database_fobs_code 2204668

loop_
_symmetry_equiv_pos_as_xyz
'x, y, z'
'-x, -y, -z'

loop_
_atom_site_label
_atom_site_fract_x
_atom_site_fract_y
_atom_site_fract_z
_atom_site_U_iso_or_equiv
_atom_site_adp_type
_atom_site_calc_flag
_atom_site_refinement_flags
_atom_site_occupancy
_atom_site_type_symbol
C1 0.1255(8) 0.1103(9) 0.7401(8) 0.059(3) Uani d . 1 C
C2 0.1279(8) 0.0291(10) 0.6609(6) 0.055(3) Uani d . 1 C
C3 0.0877(7) -0.0878(10) 0.6739(7) 0.063(3) Uani d . 1 C
H3 0.0857 -0.1430 0.6235 0.076 Uiso calc R 1 H
C4 0.0507(8) -0.1201(10) 0.7639(8) 0.061(3) Uani d . 1 C
C5 0.0487(8) -0.0411(10) 0.8406(8) 0.064(3) Uani d . 1 C
H5 0.0226 -0.0632 0.8987 0.076 Uiso calc R 1 H
C6 0.0860(8) 0.0691(11) 0.8281(7) 0.063(3) Uani d . 1 C
H6 0.0863 0.1222 0.8798 0.076 Uiso calc R 1 H
C7 0.1718(10) 0.2290(11) 0.7344(10) 0.093(4) Uani d . 1 C
H7A 0.2649 0.2472 0.7124 0.139 Uiso calc R 1 H
H7B 0.1713 0.2704 0.7953 0.139 Uiso calc R 1 H
H7C 0.1104 0.2491 0.6918 0.139 Uiso calc R 1 H
C8 0.1719(10) 0.0610(11) 0.5664(7) 0.085(4) Uani d . 1 C
H8A 0.1866 -0.0035 0.5278 0.127 Uiso calc R 1 H
H8B 0.2570 0.1208 0.5735 0.127 Uiso calc R 1 H
H8C 0.1001 0.0861 0.5374 0.127 Uiso calc R 1 H
C9 0.0164(15) -0.2408(16) 0.7884(11) 0.145(7) Uani d . 1 C
H9A 0.0253 -0.2388 0.8551 0.217 Uiso calc R 1 H
H9B 0.0800 -0.2793 0.7589 0.217 Uiso calc R 1 H
H9C -0.0775 -0.2803 0.7668 0.217 Uiso calc R 1 H
C10 0.6866(8) 0.5254(9) 0.5235(9) 0.069(3) Uani d . 1 C
C11 0.6678(8) 0.4616(11) 0.4324(7) 0.055(3) Uani d . 1 C
C12 0.6388(8) 0.3460(10) 0.4191(7) 0.061(3) Uani d . 1 C
H12 0.6335 0.3088 0.3584 0.073 Uiso calc R 1 H
C13 0.6172(7) 0.2829(9) 0.4928(5) 0.049(2) Uani d . 1 C
C14 0.6326(7) 0.3426(8) 0.5866(5) 0.045(2) Uani d . 1 C
H14 0.6198 0.3010 0.6369 0.054 Uiso calc R 1 H
C15 0.6665(7) 0.4618(9) 0.6051(7) 0.053(2) Uani d . 1 C
H15 0.6758 0.4988 0.6660 0.064 Uiso calc R 1 H
C16 0.7256(10) 0.6494(12) 0.5466(10) 0.100(4) Uani d . 1 C
H16A 0.8155 0.6808 0.5229 0.150 Uiso calc R 1 H
H16B 0.7294 0.6692 0.6134 0.150 Uiso calc R 1 H
H16C 0.6573 0.6792 0.5187 0.150 Uiso calc R 1 H
C17 0.6960(11) 0.5261(12) 0.3475(8) 0.093(4) Uani d . 1 C
H17A 0.7167 0.4777 0.2953 0.140 Uiso calc R 1 H
H17B 0.7741 0.5914 0.3622 0.140 Uiso calc R 1 H
H17C 0.6150 0.5496 0.3316 0.140 Uiso calc R 1 H
C18 0.5893(9) 0.1576(9) 0.4761(6) 0.064(3) Uani d . 1 C
H18A 0.4916 0.1234 0.4820 0.096 Uiso calc R 1 H
H18B 0.6427 0.1333 0.5214 0.096 Uiso calc R 1 H
H18C 0.6155 0.1352 0.4143 0.096 Uiso calc R 1 H
C19 0.7873(7) 0.2514(7) 0.9430(5) 0.0368(19) Uani d . 1 C
C20 0.8349(7) 0.2710(7) 0.8499(5) 0.0337(18) Uani d . 1 C
C21 0.8107(6) 0.1786(7) 0.7789(5) 0.037(2) Uani d . 1 C
H21 0.8376 0.1918 0.7188 0.044 Uiso calc R 1 H
C22 0.7463(7) 0.0642(7) 0.7951(5) 0.0327(18) Uani d . 1 C
C23 0.7037(7) 0.0466(7) 0.8850(5) 0.0348(18) Uani d . 1 C
H23 0.6620 -0.0263 0.8980 0.042 Uiso calc R 1 H
C24 0.7240(7) 0.1396(7) 0.9571(5) 0.0362(18) Uani d . 1 C
H24 0.6937 0.1256 1.0164 0.043 Uiso calc R 1 H
C25 0.7993(9) 0.3469(8) 1.0198(5) 0.049(2) Uani d . 1 C
H25A 0.7515 0.3186 1.0730 0.073 Uiso calc R 1 H
H25B 0.7580 0.4019 0.9985 0.073 Uiso calc R 1 H
H25C 0.8960 0.3816 1.0373 0.073 Uiso calc R 1 H
C26 0.8995(8) 0.3874(7) 0.8277(6) 0.046(2) Uani d . 1 C
H26A 0.9055 0.3860 0.7611 0.069 Uiso calc R 1 H
H26B 0.9914 0.4152 0.8571 0.069 Uiso calc R 1 H
H26C 0.8430 0.4362 0.8506 0.069 Uiso calc R 1 H
C27 0.7201(7) -0.0280(7) 0.7158(5) 0.041(2) Uani d . 1 C
H27A 0.7975 -0.0609 0.7122 0.061 Uiso calc R 1 H
H27B 0.7095 0.0019 0.6586 0.061 Uiso calc R 1 H
H27C 0.6363 -0.0848 0.7252 0.061 Uiso calc R 1 H
C28 0.3694(10) 0.3691(9) 1.0527(7) 0.066(3) Uani d . 1 C
H28A 0.4097 0.4496 1.0704 0.079 Uiso calc R 1 H
H28B 0.4222 0.3438 1.0023 0.079 Uiso calc R 1 H
Cl1 0.36010(19) -0.14506(18) 0.79432(13) 0.0419(5) Uani d . 1 Cl
Cl2 0.39237(17) 0.10712(17) 0.91604(12) 0.0382(5) Uani d . 1 Cl
Cl3 0.46158(16) 0.09654(17) 0.70097(12) 0.0347(4) Uani d . 1 Cl
Cl4 0.54735(19) 0.34718(18) 0.83311(13) 0.0413(5) Uani d . 1 Cl
Cl5 1.01278(17) 0.5504(2) 0.60715(13) 0.0441(5) Uani d . 1 Cl
Cl6 0.92653(19) 0.2695(2) 0.55285(14) 0.0487(5) Uani d . 1 Cl
Cl7 0.3833(4) 0.2976(3) 1.1495(3) 0.1157(13) Uani d . 1 Cl
Cl8 0.1963(3) 0.3451(3) 1.0132(2) 0.0855(9) Uani d . 1 Cl
Ru1 0.25248(6) 0.00250(6) 0.77664(4) 0.0401(2) Uani d . 1 Ru
Ru2 0.61306(5) 0.17541(5) 0.84121(4) 0.02885(17) Uani d . 1 Ru
Ru3 0.81985(6) 0.41211(6) 0.51535(4) 0.0418(2) Uani d . 1 Ru

loop_
_atom_site_aniso_label
_atom_site_aniso_U_11
_atom_site_aniso_U_22
_atom_site_aniso_U_33
_atom_site_aniso_U_12
_atom_site_aniso_U_13
_atom_site_aniso_U_23
C1 0.032(4) 0.053(7) 0.098(8) 0.025(4) -0.009(4) 0.004(6)
C2 0.035(4) 0.069(8) 0.064(6) 0.020(4) -0.002(4) 0.006(6)
C3 0.027(4) 0.091(10) 0.067(6) 0.020(5) -0.006(4) -0.017(6)
C4 0.030(4) 0.063(8) 0.084(7) 0.001(4) 0.009(4) 0.008(6)
C5 0.042(5) 0.065(9) 0.087(7) 0.022(5) 0.018(4) 0.004(6)
C6 0.037(4) 0.089(10) 0.077(7) 0.044(5) 0.012(4) 0.002(6)
C7 0.052(6) 0.091(11) 0.155(11) 0.031(6) -0.004(6) 0.067(9)
C8 0.059(6) 0.130(12) 0.075(7) 0.035(6) -0.012(5) 0.031(7)
C9 0.094(10) 0.19(2) 0.127(13) 0.012(11) 0.017(9) -0.006(13)
C10 0.024(4) 0.038(7) 0.152(11) 0.016(4) 0.018(5) 0.026(7)
C11 0.037(4) 0.081(9) 0.062(6) 0.034(5) 0.004(4) 0.021(6)
C12 0.031(4) 0.082(9) 0.071(6) 0.016(5) -0.008(4) 0.011(6)
C13 0.034(4) 0.068(7) 0.040(4) 0.005(4) 0.009(3) 0.004(5)
C14 0.031(4) 0.052(7) 0.050(5) 0.008(4) 0.017(3) 0.006(4)
C15 0.028(4) 0.059(7) 0.076(6) 0.015(4) 0.013(4) 0.009(5)
C16 0.045(6) 0.104(12) 0.161(12) 0.043(7) 0.011(6) 0.007(9)
C17 0.067(6) 0.130(12) 0.105(9) 0.043(7) 0.006(6) 0.064(9)
C18 0.057(5) 0.072(9) 0.052(5) 0.009(5) 0.003(4) -0.018(5)
C19 0.030(3) 0.039(6) 0.043(4) 0.011(3) -0.001(3) 0.007(4)
C20 0.032(3) 0.033(5) 0.038(4) 0.012(3) 0.000(3) 0.006(4)
C21 0.027(3) 0.054(6) 0.030(4) 0.016(3) 0.001(3) -0.003(4)
C22 0.031(3) 0.036(5) 0.039(4) 0.020(3) 0.006(3) 0.011(4)
C23 0.034(4) 0.031(5) 0.047(4) 0.021(3) -0.001(3) 0.006(4)
C24 0.041(4) 0.030(5) 0.040(4) 0.013(3) -0.001(3) 0.007(4)
C25 0.064(5) 0.039(6) 0.040(4) 0.014(4) -0.004(4) -0.006(4)
C26 0.043(4) 0.038(6) 0.057(5) 0.007(4) 0.007(4) 0.011(4)
C27 0.038(4) 0.037(6) 0.050(5) 0.019(4) 0.003(3) -0.002(4)
C28 0.081(6) 0.042(7) 0.078(7) 0.023(5) 0.035(5) 0.004(5)
Cl1 0.0482(10) 0.0348(13) 0.0452(10) 0.0159(9) 0.0099(8) 0.0039(9)
Cl2 0.0409(9) 0.0368(13) 0.0381(10) 0.0141(8) 0.0104(7) 0.0012(9)
Cl3 0.0338(8) 0.0376(13) 0.0346(9) 0.0133(8) 0.0004(7) 0.0036(8)
Cl4 0.0478(10) 0.0325(13) 0.0493(11) 0.0209(9) 0.0070(8) 0.0044(9)
Cl5 0.0343(9) 0.0623(16) 0.0385(10) 0.0144(9) 0.0077(7) 0.0137(10)
Cl6 0.0437(10) 0.0529(16) 0.0520(12) 0.0130(9) 0.0049(8) 0.0159(11)
Cl7 0.168(4) 0.087(3) 0.110(3) 0.059(3) -0.014(2) 0.029(2)
Cl8 0.104(2) 0.070(2) 0.096(2) 0.0490(17) 0.0157(16) 0.0076(17)
Ru1 0.0306(3) 0.0420(5) 0.0490(4) 0.0142(3) 0.0058(2) 0.0013(3)
Ru2 0.0323(3) 0.0260(4) 0.0312(3) 0.0133(2) 0.0042(2) 0.0026(3)
Ru3 0.0269(3) 0.0599(6) 0.0423(4) 0.0123(3) 0.0058(2) 0.0192(3)

loop_
_atom_type_symbol
_atom_type_description
_atom_type_scat_dispersion_real
_atom_type_scat_dispersion_imag
_atom_type_scat_source
C C 0.0033 0.0016 'International Tables Vol C Tables 4.2.6.8 and 6.1.1.4'
H H 0.0000 0.0000 'International Tables Vol C Tables 4.2.6.8 and 6.1.1.4'
Cl Cl 0.1484 0.1585 'International Tables Vol C Tables 4.2.6.8 and 6.1.1.4'
Ru Ru -1.2594 0.8363 'International Tables Vol C Tables 4.2.6.8 and 6.1.1.4'

loop_
_geom_angle_atom_site_label_1
_geom_angle_atom_site_label_2
_geom_angle_atom_site_label_3
_geom_angle_site_symmetry_1
_geom_angle_site_symmetry_3
_geom_angle
_geom_angle_publ_flag
C2 C1 C7 . . 121.0(11) ?
C2 C1 C6 . . 117.9(10) ?
C7 C1 C6 . . 120.9(11) ?
C2 C1 Ru1 . . 71.0(5) ?
C7 C1 Ru1 . . 126.8(6) ?
C6 C1 Ru1 . . 69.2(5) ?
C1 C2 C3 . . 117.5(9) ?
C1 C2 C8 . . 123.2(10) ?
C3 C2 C8 . . 119.3(10) ?
C1 C2 Ru1 . . 70.5(5) ?
C3 C2 Ru1 . . 70.4(5) ?
C8 C2 Ru1 . . 129.5(6) ?
C4 C3 C2 . . 120.4(9) ?
C4 C3 Ru1 . . 70.6(5) ?
C2 C3 Ru1 . . 71.1(5) ?
C4 C3 H3 . . 119.8 ?
C2 C3 H3 . . 119.8 ?
Ru1 C3 H3 . . 131.3 ?
C5 C4 C3 . . 121.9(11) ?
C5 C4 C9 . . 112.6(11) ?
C3 C4 C9 . . 125.4(11) ?
C5 C4 Ru1 . . 72.9(5) ?
C3 C4 Ru1 . . 70.9(5) ?
C9 C4 Ru1 . . 127.1(8) ?
C6 C5 C4 . . 117.6(10) ?
C6 C5 Ru1 . . 69.4(5) ?
C4 C5 Ru1 . . 70.0(5) ?
C6 C5 H5 . . 121.2 ?
C4 C5 H5 . . 121.2 ?
Ru1 C5 H5 . . 132.0 ?
C5 C6 C1 . . 124.7(10) ?
C5 C6 Ru1 . . 74.3(6) ?
C1 C6 Ru1 . . 71.6(5) ?
C5 C6 H6 . . 117.7 ?
C1 C6 H6 . . 117.7 ?
Ru1 C6 H6 . . 129.1 ?
C1 C7 H7A . . 109.5 ?
C1 C7 H7B . . 109.5 ?
H7A C7 H7B . . 109.5 ?
C1 C7 H7C . . 109.5 ?
H7A C7 H7C . . 109.5 ?
H7B C7 H7C . . 109.5 ?
C2 C8 H8A . . 109.5 ?
C2 C8 H8B . . 109.5 ?
H8A C8 H8B . . 109.5 ?
C2 C8 H8C . . 109.5 ?
H8A C8 H8C . . 109.5 ?
H8B C8 H8C . . 109.5 ?
C4 C9 H9A . . 109.5 ?
C4 C9 H9B . . 109.5 ?
H9A C9 H9B . . 109.5 ?
C4 C9 H9C . . 109.5 ?
H9A C9 H9C . . 109.5 ?
H9B C9 H9C . . 109.5 ?
C11 C10 C16 . . 127.3(11) ?
C11 C10 C15 . . 117.5(9) ?
C16 C10 C15 . . 115.2(12) ?
C11 C10 Ru3 . . 71.1(5) ?
C16 C10 Ru3 . . 128.8(6) ?
C15 C10 Ru3 . . 70.3(5) ?
C12 C11 C10 . . 122.3(9) ?
C12 C11 C17 . . 119.2(10) ?
C10 C11 C17 . . 118.2(11) ?
C12 C11 Ru3 . . 71.5(5) ?
C10 C11 Ru3 . . 70.4(5) ?
C17 C11 Ru3 . . 126.8(6) ?
C11 C12 C13 . . 122.2(10) ?
C11 C12 Ru3 . . 71.7(5) ?
C13 C12 Ru3 . . 73.0(5) ?
C11 C12 H12 . . 118.9 ?
C13 C12 H12 . . 118.9 ?
Ru3 C12 H12 . . 128.8 ?
C12 C13 C14 . . 118.0(10) ?
C12 C13 C18 . . 120.8(9) ?
C14 C13 C18 . . 121.1(8) ?
C12 C13 Ru3 . . 70.2(5) ?
C14 C13 Ru3 . . 69.0(4) ?
C18 C13 Ru3 . . 128.7(6) ?
C15 C14 C13 . . 122.5(8) ?
C15 C14 Ru3 . . 71.3(4) ?
C13 C14 Ru3 . . 72.4(4) ?
C15 C14 H14 . . 118.7 ?
C13 C14 H14 . . 118.7 ?
Ru3 C14 H14 . . 130.3 ?
C14 C15 C10 . . 117.4(9) ?
C14 C15 Ru3 . . 70.6(5) ?
C10 C15 Ru3 . . 69.7(5) ?
C14 C15 H15 . . 121.3 ?
C10 C15 H15 . . 121.3 ?
Ru3 C15 H15 . . 130.8 ?
C10 C16 H16A . . 109.5 ?
C10 C16 H16B . . 109.5 ?
H16A C16 H16B . . 109.5 ?
C10 C16 H16C . . 109.5 ?
H16A C16 H16C . . 109.5 ?
H16B C16 H16C . . 109.5 ?
C11 C17 H17A . . 109.5 ?
C11 C17 H17B . . 109.5 ?
H17A C17 H17B . . 109.5 ?
C11 C17 H17C . . 109.5 ?
H17A C17 H17C . . 109.5 ?
H17B C17 H17C . . 109.5 ?
C13 C18 H18A . . 109.5 ?
C13 C18 H18B . . 109.5 ?
H18A C18 H18B . . 109.5 ?
C13 C18 H18C . . 109.5 ?
H18A C18 H18C . . 109.5 ?
H18B C18 H18C . . 109.5 ?
C24 C19 C20 . . 117.4(7) ?
C24 C19 C25 . . 121.0(7) ?
C20 C19 C25 . . 121.6(7) ?
C24 C19 Ru2 . . 69.5(4) ?
C20 C19 Ru2 . . 71.3(4) ?
C25 C19 Ru2 . . 127.8(5) ?
C21 C20 C19 . . 118.8(7) ?
C21 C20 C26 . . 120.0(7) ?
C19 C20 C26 . . 121.1(7) ?
C21 C20 Ru2 . . 69.7(4) ?
C19 C20 Ru2 . . 70.0(4) ?
C26 C20 Ru2 . . 129.0(5) ?
C20 C21 C22 . . 122.9(7) ?
C20 C21 Ru2 . . 72.8(4) ?
C22 C21 Ru2 . . 72.2(4) ?
C20 C21 H21 . . 118.6 ?
C22 C21 H21 . . 118.6 ?
Ru2 C21 H21 . . 128.9 ?
C23 C22 C21 . . 117.6(7) ?
C23 C22 C27 . . 122.8(7) ?
C21 C22 C27 . . 119.5(6) ?
C23 C22 Ru2 . . 70.6(4) ?
C21 C22 Ru2 . . 69.3(4) ?
C27 C22 Ru2 . . 128.3(5) ?
C22 C23 C24 . . 120.2(7) ?
C22 C23 Ru2 . . 72.4(4) ?
C24 C23 Ru2 . . 69.5(4) ?
C22 C23 H23 . . 119.9 ?
C24 C23 H23 . . 119.9 ?
Ru2 C23 H23 . . 130.9 ?
C19 C24 C23 . . 123.1(7) ?
C19 C24 Ru2 . . 72.7(4) ?
C23 C24 Ru2 . . 72.1(4) ?
C19 C24 H24 . . 118.5 ?
C23 C24 H24 . . 118.5 ?
Ru2 C24 H24 . . 129.4 ?
C19 C25 H25A . . 109.5 ?
C19 C25 H25B . . 109.5 ?
H25A C25 H25B . . 109.5 ?
C19 C25 H25C . . 109.5 ?
H25A C25 H25C . . 109.5 ?
H25B C25 H25C . . 109.5 ?
C20 C26 H26A . . 109.5 ?
C20 C26 H26B . . 109.5 ?
H26A C26 H26B . . 109.5 ?
C20 C26 H26C . . 109.5 ?
H26A C26 H26C . . 109.5 ?
H26B C26 H26C . . 109.5 ?
C22 C27 H27A . . 109.5 ?
C22 C27 H27B . . 109.5 ?
H27A C27 H27B . . 109.5 ?
C22 C27 H27C . . 109.5 ?
H27A C27 H27C . . 109.5 ?
H27B C27 H27C . . 109.5 ?
Cl8 C28 Cl7 . . 111.9(5) ?
Cl8 C28 H28A . . 109.2 ?
Cl7 C28 H28A . . 109.2 ?
Cl8 C28 H28B . . 109.2 ?
Cl7 C28 H28B . . 109.2 ?
H28A C28 H28B . . 107.9 ?
Ru1 Cl2 Ru2 . . 98.13(6) yes
Ru1 Cl3 Ru2 . . 98.44(6) yes
Ru3 Cl5 Ru3 2_766 . 99.36(7) yes
C6 Ru1 C4 . . 66.0(4) ?
C6 Ru1 C3 . . 80.0(4) ?
C4 Ru1 C3 . . 38.5(4) ?
C6 Ru1 C1 . . 39.2(4) ?
C4 Ru1 C1 . . 81.1(4) ?
C3 Ru1 C1 . . 68.7(4) ?
C6 Ru1 C2 . . 69.6(4) ?
C4 Ru1 C2 . . 69.8(4) ?
C3 Ru1 C2 . . 38.5(4) ?
C1 Ru1 C2 . . 38.4(4) ?
C6 Ru1 C5 . . 36.3(4) ?
C4 Ru1 C5 . . 37.1(4) ?
C3 Ru1 C5 . . 68.6(4) ?
C1 Ru1 C5 . . 69.1(4) ?
C2 Ru1 C5 . . 82.6(4) ?
C6 Ru1 Cl1 . . 141.4(3) ?
C4 Ru1 Cl1 . . 89.4(3) ?
C3 Ru1 Cl1 . . 99.4(3) ?
C1 Ru1 Cl1 . . 168.1(3) ?
C2 Ru1 Cl1 . . 131.1(3) ?
C5 Ru1 Cl1 . . 107.2(3) ?
C6 Ru1 Cl3 . . 128.8(3) ?
C4 Ru1 Cl3 . . 148.2(3) ?
C3 Ru1 Cl3 . . 111.0(3) ?
C1 Ru1 Cl3 . . 96.4(3) ?
C2 Ru1 Cl3 . . 88.5(2) ?
C5 Ru1 Cl3 . . 164.9(3) ?
Cl1 Ru1 Cl3 . . 87.82(7) yes
C6 Ru1 Cl2 . . 87.6(3) ?
C4 Ru1 Cl2 . . 130.3(3) ?
C3 Ru1 Cl2 . . 166.4(2) ?
C1 Ru1 Cl2 . . 104.8(3) ?
C2 Ru1 Cl2 . . 140.5(3) ?
C5 Ru1 Cl2 . . 98.1(3) ?
Cl1 Ru1 Cl2 . . 86.79(7) yes
Cl3 Ru1 Cl2 . . 81.11(6) yes
C24 Ru2 C21 . . 80.2(3) ?
C24 Ru2 C23 . . 38.4(3) ?
C21 Ru2 C23 . . 67.8(3) ?
C24 Ru2 C19 . . 37.8(3) ?
C21 Ru2 C19 . . 68.9(3) ?
C23 Ru2 C19 . . 69.3(3) ?
C24 Ru2 C22 . . 68.3(3) ?
C21 Ru2 C22 . . 38.5(3) ?
C23 Ru2 C22 . . 37.0(3) ?
C19 Ru2 C22 . . 82.3(3) ?
C24 Ru2 C20 . . 68.2(3) ?
C21 Ru2 C20 . . 37.5(3) ?
C23 Ru2 C20 . . 81.0(3) ?
C19 Ru2 C20 . . 38.7(3) ?
C22 Ru2 C20 . . 69.1(3) ?
C24 Ru2 Cl4 . . 125.5(2) ?
C21 Ru2 Cl4 . . 112.2(2) ?
C23 Ru2 Cl4 . . 163.7(2) ?
C19 Ru2 Cl4 . . 95.2(2) ?
C22 Ru2 Cl4 . . 149.38(19) ?
C20 Ru2 Cl4 . . 89.9(2) ?
C24 Ru2 Cl3 . . 146.1(2) ?
C21 Ru2 Cl3 . . 97.95(19) ?
C23 Ru2 Cl3 . . 109.4(2) ?
C19 Ru2 Cl3 . . 166.50(19) ?
C22 Ru2 Cl3 . . 89.15(19) ?
C20 Ru2 Cl3 . . 128.14(19) ?
Cl4 Ru2 Cl3 . . 86.82(7) yes
C24 Ru2 Cl2 . . 89.9(2) ?
C21 Ru2 Cl2 . . 160.7(2) ?
C23 Ru2 Cl2 . . 94.23(19) ?
C19 Ru2 Cl2 . . 112.40(19) ?
C22 Ru2 Cl2 . . 122.3(2) ?
C20 Ru2 Cl2 . . 150.5(2) ?
Cl4 Ru2 Cl2 . . 86.97(7) yes
Cl3 Ru2 Cl2 . . 81.01(6) yes
C14 Ru3 C10 . . 69.7(3) ?
C14 Ru3 C12 . . 67.9(3) ?
C10 Ru3 C12 . . 68.9(4) ?
C14 Ru3 C15 . . 38.1(3) ?
C10 Ru3 C15 . . 39.9(4) ?
C12 Ru3 C15 . . 82.1(4) ?
C14 Ru3 C11 . . 80.1(3) ?
C10 Ru3 C11 . . 38.5(4) ?
C12 Ru3 C11 . . 36.8(4) ?
C15 Ru3 C11 . . 69.9(3) ?
C14 Ru3 C13 . . 38.6(3) ?
C10 Ru3 C13 . . 82.1(4) ?
C12 Ru3 C13 . . 36.7(3) ?
C15 Ru3 C13 . . 69.8(3) ?
C11 Ru3 C13 . . 66.7(4) ?
C14 Ru3 Cl6 . . 92.7(3) ?
C10 Ru3 Cl6 . . 160.5(3) ?
C12 Ru3 Cl6 . . 113.1(3) ?
C15 Ru3 Cl6 . . 120.6(3) ?
C11 Ru3 Cl6 . . 149.5(3) ?
C13 Ru3 Cl6 . . 89.3(3) ?
C14 Ru3 Cl5 . 2_766 161.5(2) ?
C10 Ru3 Cl5 . 2_766 111.6(3) ?
C12 Ru3 Cl5 . 2_766 94.9(3) ?
C15 Ru3 Cl5 . 2_766 150.4(3) ?
C11 Ru3 Cl5 . 2_766 90.1(2) ?
C13 Ru3 Cl5 . 2_766 123.0(2) ?
Cl6 Ru3 Cl5 . 2_766 87.71(7) ?
C14 Ru3 Cl5 . . 117.9(2) ?
C10 Ru3 Cl5 . . 93.6(3) ?
C12 Ru3 Cl5 . . 159.2(3) ?
C15 Ru3 Cl5 . . 91.8(2) ?
C11 Ru3 Cl5 . . 122.5(3) ?
C13 Ru3 Cl5 . . 155.9(2) ?
Cl6 Ru3 Cl5 . . 87.15(7) yes
Cl5 Ru3 Cl5 2_766 . 80.64(7) yes

loop_
_geom_bond_atom_site_label_1
_geom_bond_atom_site_label_2
_geom_bond_site_symmetry_2
_geom_bond_distance
_geom_bond_publ_flag
C1 C2 . 1.429(14) ?
C1 C7 . 1.431(14) ?
C1 C6 . 1.444(14) ?
C1 Ru1 . 2.167(9) ?
C2 C3 . 1.432(14) ?
C2 C8 . 1.502(13) ?
C2 Ru1 . 2.174(9) ?
C3 C4 . 1.426(14) ?
C3 Ru1 . 2.165(8) ?
C3 H3 . 0.9300 ?
C4 C5 . 1.386(14) ?
C4 C9 . 1.53(2) ?
C4 Ru1 . 2.161(8) ?
C5 C6 . 1.350(14) ?
C5 Ru1 . 2.198(8) ?
C5 H5 . 0.9300 ?
C6 Ru1 . 2.136(8) ?
C6 H6 . 0.9300 ?
C7 H7A . 0.9600 ?
C7 H7B . 0.9600 ?
C7 H7C . 0.9600 ?
C8 H8A . 0.9600 ?
C8 H8B . 0.9600 ?
C8 H8C . 0.9600 ?
C9 H9A . 0.9600 ?
C9 H9B . 0.9600 ?
C9 H9C . 0.9600 ?
C10 C11 . 1.429(15) ?
C10 C16 . 1.473(16) ?
C10 C15 . 1.480(14) ?
C10 Ru3 . 2.163(9) ?
C11 C12 . 1.371(14) ?
C11 C17 . 1.530(13) ?
C11 Ru3 . 2.173(8) ?
C12 C13 . 1.380(13) ?
C12 Ru3 . 2.171(8) ?
C12 H12 . 0.9300 ?
C13 C14 . 1.443(11) ?
C13 C18 . 1.489(14) ?
C13 Ru3 . 2.206(8) ?
C14 C15 . 1.413(12) ?
C14 Ru3 . 2.161(7) ?
C14 H14 . 0.9300 ?
C15 Ru3 . 2.171(8) ?
C15 H15 . 0.9300 ?
C16 H16A . 0.9600 ?
C16 H16B . 0.9600 ?
C16 H16C . 0.9600 ?
C17 H17A . 0.9600 ?
C17 H17B . 0.9600 ?
C17 H17C . 0.9600 ?
C18 H18A . 0.9600 ?
C18 H18B . 0.9600 ?
C18 H18C . 0.9600 ?
C19 C24 . 1.401(11) ?
C19 C20 . 1.454(10) ?
C19 C25 . 1.494(11) ?
C19 Ru2 . 2.184(7) ?
C20 C21 . 1.403(11) ?
C20 C26 . 1.489(11) ?
C20 Ru2 . 2.203(7) ?
C21 C22 . 1.440(11) ?
C21 Ru2 . 2.162(6) ?
C21 H21 . 0.9300 ?
C22 C23 . 1.391(10) ?
C22 C27 . 1.478(11) ?
C22 Ru2 . 2.201(7) ?
C23 C24 . 1.421(11) ?
C23 Ru2 . 2.178(7) ?
C23 H23 . 0.9300 ?
C24 Ru2 . 2.144(7) ?
C24 H24 . 0.9300 ?
C25 H25A . 0.9600 ?
C25 H25B . 0.9600 ?
C25 H25C . 0.9600 ?
C26 H26A . 0.9600 ?
C26 H26B . 0.9600 ?
C26 H26C . 0.9600 ?
C27 H27A . 0.9600 ?
C27 H27B . 0.9600 ?
C27 H27C . 0.9600 ?
C28 Cl8 . 1.744(10) ?
C28 Cl7 . 1.763(10) ?
C28 H28A . 0.9700 ?
C28 H28B . 0.9700 ?
Cl1 Ru1 . 2.384(2) yes
Cl2 Ru1 . 2.446(2) yes
Cl2 Ru2 . 2.4461(17) yes
Cl3 Ru1 . 2.4380(17) yes
Cl3 Ru2 . 2.4423(18) yes
Cl4 Ru2 . 2.398(2) yes
Cl5 Ru3 2_766 2.4404(18) yes
Cl5 Ru3 . 2.449(2) yes
Cl6 Ru3 . 2.396(2) yes
Ru3 Cl5 2_766 2.4404(18) ?

loop_
_geom_torsion_atom_site_label_1
_geom_torsion_atom_site_label_2
_geom_torsion_atom_site_label_3
_geom_torsion_atom_site_label_4
_geom_torsion_site_symmetry_1
_geom_torsion_site_symmetry_4
_geom_torsion
C7 C1 C2 C3 . . 176.3(7)
C6 C1 C2 C3 . . 1.4(10)
Ru1 C1 C2 C3 . . 54.1(6)
C7 C1 C2 C8 . . -2.9(12)
C6 C1 C2 C8 . . -177.8(7)
Ru1 C1 C2 C8 . . -125.1(8)
C7 C1 C2 Ru1 . . 122.2(8)
C6 C1 C2 Ru1 . . -52.7(6)
C1 C2 C3 C4 . . -1.7(11)
C8 C2 C3 C4 . . 177.6(7)
Ru1 C2 C3 C4 . . 52.6(7)
C1 C2 C3 Ru1 . . -54.2(6)
C8 C2 C3 Ru1 . . 125.0(7)
C2 C3 C4 C5 . . 1.6(12)
Ru1 C3 C4 C5 . . 54.4(7)
C2 C3 C4 C9 . . -175.3(9)
Ru1 C3 C4 C9 . . -122.5(10)
C2 C3 C4 Ru1 . . -52.8(7)
C3 C4 C5 C6 . . -1.3(12)
C9 C4 C5 C6 . . 176.0(9)
Ru1 C4 C5 C6 . . 52.2(7)
C3 C4 C5 Ru1 . . -53.5(7)
C9 C4 C5 Ru1 . . 123.8(9)
C4 C5 C6 C1 . . 1.1(13)
Ru1 C5 C6 C1 . . 53.6(7)
C4 C5 C6 Ru1 . . -52.5(7)
C2 C1 C6 C5 . . -1.2(12)
C7 C1 C6 C5 . . -176.1(8)
Ru1 C1 C6 C5 . . -54.8(8)
C2 C1 C6 Ru1 . . 53.6(6)
C7 C1 C6 Ru1 . . -121.3(8)
C16 C10 C11 C12 . . 176.3(8)
C15 C10 C11 C12 . . -3.1(11)
Ru3 C10 C11 C12 . . 51.5(7)
C16 C10 C11 C17 . . 2.8(12)
C15 C10 C11 C17 . . -176.6(7)
Ru3 C10 C11 C17 . . -122.1(7)
C16 C10 C11 Ru3 . . 124.8(8)
C15 C10 C11 Ru3 . . -54.6(6)
C10 C11 C12 C13 . . 4.2(12)
C17 C11 C12 C13 . . 177.6(7)
Ru3 C11 C12 C13 . . 55.1(7)
C10 C11 C12 Ru3 . . -51.0(7)
C17 C11 C12 Ru3 . . 122.5(7)
C11 C12 C13 C14 . . -3.0(11)
Ru3 C12 C13 C14 . . 51.5(6)
C11 C12 C13 C18 . . -178.5(8)
Ru3 C12 C13 C18 . . -124.0(7)
C11 C12 C13 Ru3 . . -54.5(7)
C12 C13 C14 C15 . . 1.0(11)
C18 C13 C14 C15 . . 176.6(7)
Ru3 C13 C14 C15 . . 53.1(6)
C12 C13 C14 Ru3 . . -52.1(6)
C18 C13 C14 Ru3 . . 123.4(7)
C13 C14 C15 C10 . . -0.2(10)
Ru3 C14 C15 C10 . . 53.4(6)
C13 C14 C15 Ru3 . . -53.6(6)
C11 C10 C15 C14 . . 1.1(10)
C16 C10 C15 C14 . . -178.4(7)
Ru3 C10 C15 C14 . . -53.8(6)
C11 C10 C15 Ru3 . . 55.0(6)
C16 C10 C15 Ru3 . . -124.5(7)
C24 C19 C20 C21 . . 2.3(9)
C25 C19 C20 C21 . . -175.0(7)
Ru2 C19 C20 C21 . . -51.5(6)
C24 C19 C20 C26 . . 178.1(7)
C25 C19 C20 C26 . . 0.7(10)
Ru2 C19 C20 C26 . . 124.3(7)
C24 C19 C20 Ru2 . . 53.8(6)
C25 C19 C20 Ru2 . . -123.5(7)
C19 C20 C21 C22 . . -2.9(10)
C26 C20 C21 C22 . . -178.7(6)
Ru2 C20 C21 C22 . . -54.5(6)
C19 C20 C21 Ru2 . . 51.6(6)
C26 C20 C21 Ru2 . . -124.2(6)
C20 C21 C22 C23 . . 1.6(10)
Ru2 C21 C22 C23 . . -53.2(5)
C20 C21 C22 C27 . . 177.9(6)
Ru2 C21 C22 C27 . . 123.1(6)
C20 C21 C22 Ru2 . . 54.8(6)
C21 C22 C23 C24 . . 0.2(9)
C27 C22 C23 C24 . . -176.0(6)
Ru2 C22 C23 C24 . . -52.4(6)
C21 C22 C23 Ru2 . . 52.6(5)
C27 C22 C23 Ru2 . . -123.6(6)
C20 C19 C24 C23 . . -0.6(10)
C25 C19 C24 C23 . . 176.7(7)
Ru2 C19 C24 C23 . . 54.1(6)
C20 C19 C24 Ru2 . . -54.7(5)
C25 C19 C24 Ru2 . . 122.6(7)
C22 C23 C24 C19 . . -0.6(10)
Ru2 C23 C24 C19 . . -54.3(6)
C22 C23 C24 Ru2 . . 53.7(6)
C5 C6 Ru1 C4 . . 29.6(6)
C1 C6 Ru1 C4 . . -106.1(7)
C5 C6 Ru1 C3 . . 67.3(7)
C1 C6 Ru1 C3 . . -68.5(6)
C5 C6 Ru1 C1 . . 135.7(9)
C5 C6 Ru1 C2 . . 105.8(7)
C1 C6 Ru1 C2 . . -29.9(6)
C1 C6 Ru1 C5 . . -135.7(9)
C5 C6 Ru1 Cl1 . . -25.3(9)
C1 C6 Ru1 Cl1 . . -161.0(4)
C5 C6 Ru1 Cl3 . . 176.3(5)
C1 C6 Ru1 Cl3 . . 40.6(7)
C5 C6 Ru1 Cl2 . . -107.1(6)
C1 C6 Ru1 Cl2 . . 117.2(6)
C5 C4 Ru1 C6 . . -29.0(6)
C3 C4 Ru1 C6 . . 104.8(7)
C9 C4 Ru1 C6 . . -134.8(12)
C5 C4 Ru1 C3 . . -133.8(10)
C9 C4 Ru1 C3 . . 120.4(13)
C5 C4 Ru1 C1 . . -66.9(7)
C3 C4 Ru1 C1 . . 66.9(6)
C9 C4 Ru1 C1 . . -172.7(12)
C5 C4 Ru1 C2 . . -105.0(7)
C3 C4 Ru1 C2 . . 28.8(6)
C9 C4 Ru1 C2 . . 149.2(12)
C3 C4 Ru1 C5 . . 133.8(10)
C9 C4 Ru1 C5 . . -105.8(13)
C5 C4 Ru1 Cl1 . . 120.3(6)
C3 C4 Ru1 Cl1 . . -105.9(6)
C9 C4 Ru1 Cl1 . . 14.5(11)
C5 C4 Ru1 Cl3 . . -154.7(6)
C3 C4 Ru1 Cl3 . . -21.0(10)
C9 C4 Ru1 Cl3 . . 99.4(11)
C5 C4 Ru1 Cl2 . . 35.0(8)
C3 C4 Ru1 Cl2 . . 168.8(5)
C9 C4 Ru1 Cl2 . . -70.8(12)
C4 C3 Ru1 C6 . . -63.7(6)
C2 C3 Ru1 C6 . . 69.7(6)
C2 C3 Ru1 C4 . . 133.4(8)
C4 C3 Ru1 C1 . . -102.9(7)
C2 C3 Ru1 C1 . . 30.6(5)
C4 C3 Ru1 C2 . . -133.4(8)
C4 C3 Ru1 C5 . . -27.9(6)
C2 C3 Ru1 C5 . . 105.6(6)
C4 C3 Ru1 Cl1 . . 77.1(6)
C2 C3 Ru1 Cl1 . . -149.5(5)
C4 C3 Ru1 Cl3 . . 168.3(5)
C2 C3 Ru1 Cl3 . . -58.2(5)
C4 C3 Ru1 Cl2 . . -39.2(17)
C2 C3 Ru1 Cl2 . . 94.3(14)
C2 C1 Ru1 C6 . . -131.2(8)
C7 C1 Ru1 C6 . . 113.7(13)
C2 C1 Ru1 C4 . . -68.6(6)
C7 C1 Ru1 C4 . . 176.4(12)
C6 C1 Ru1 C4 . . 62.7(6)
C2 C1 Ru1 C3 . . -30.7(5)
C7 C1 Ru1 C3 . . -145.7(12)
C6 C1 Ru1 C3 . . 100.6(7)
C7 C1 Ru1 C2 . . -115.1(13)
C6 C1 Ru1 C2 . . 131.2(8)
C2 C1 Ru1 C5 . . -105.0(6)
C7 C1 Ru1 C5 . . 139.9(12)
C6 C1 Ru1 C5 . . 26.3(6)
C2 C1 Ru1 Cl1 . . -31.0(17)
C7 C1 Ru1 Cl1 . . -146.1(10)
C6 C1 Ru1 Cl1 . . 100.2(15)
C2 C1 Ru1 Cl3 . . 79.4(5)
C7 C1 Ru1 Cl3 . . -35.6(11)
C6 C1 Ru1 Cl3 . . -149.3(6)
C2 C1 Ru1 Cl2 . . 161.9(5)
C7 C1 Ru1 Cl2 . . 46.8(11)
C6 C1 Ru1 Cl2 . . -66.9(6)
C1 C2 Ru1 C6 . . 30.5(6)
C3 C2 Ru1 C6 . . -99.8(6)
C8 C2 Ru1 C6 . . 147.9(12)
C1 C2 Ru1 C4 . . 101.5(6)
C3 C2 Ru1 C4 . . -28.8(5)
C8 C2 Ru1 C4 . . -141.1(12)
C1 C2 Ru1 C3 . . 130.3(8)
C8 C2 Ru1 C3 . . -112.3(13)
C3 C2 Ru1 C1 . . -130.3(8)
C8 C2 Ru1 C1 . . 117.4(13)
C1 C2 Ru1 C5 . . 65.5(6)
C3 C2 Ru1 C5 . . -64.8(6)
C8 C2 Ru1 C5 . . -177.1(11)
C1 C2 Ru1 Cl1 . . 171.9(4)
C3 C2 Ru1 Cl1 . . 41.7(6)
C8 C2 Ru1 Cl1 . . -70.6(11)
C1 C2 Ru1 Cl3 . . -102.3(5)
C3 C2 Ru1 Cl3 . . 127.5(5)
C8 C2 Ru1 Cl3 . . 15.2(11)
C1 C2 Ru1 Cl2 . . -28.2(7)
C3 C2 Ru1 Cl2 . . -158.4(4)
C8 C2 Ru1 Cl2 . . 89.3(11)
C4 C5 Ru1 C6 . . 131.6(10)
C6 C5 Ru1 C4 . . -131.6(10)
C6 C5 Ru1 C3 . . -102.7(7)
C4 C5 Ru1 C3 . . 28.9(7)
C6 C5 Ru1 C1 . . -28.2(6)
C4 C5 Ru1 C1 . . 103.4(7)
C6 C5 Ru1 C2 . . -65.5(7)
C4 C5 Ru1 C2 . . 66.1(7)
C6 C5 Ru1 Cl1 . . 163.8(6)
C4 C5 Ru1 Cl1 . . -64.7(7)
C6 C5 Ru1 Cl3 . . -11.1(15)
C4 C5 Ru1 Cl3 . . 120.5(11)
C6 C5 Ru1 Cl2 . . 74.6(6)
C4 C5 Ru1 Cl2 . . -153.8(6)
Ru2 Cl3 Ru1 C6 . . 88.3(3)
Ru2 Cl3 Ru1 C4 . . -163.8(6)
Ru2 Cl3 Ru1 C3 . . -177.6(3)
Ru2 Cl3 Ru1 C1 . . 112.8(3)
Ru2 Cl3 Ru1 C2 . . 150.4(3)
Ru2 Cl3 Ru1 C5 . . 96.7(11)
Ru2 Cl3 Ru1 Cl1 . . -78.38(8)
Ru2 Cl3 Ru1 Cl2 . . 8.72(7)
Ru2 Cl2 Ru1 C6 . . -138.6(3)
Ru2 Cl2 Ru1 C4 . . 166.1(4)
Ru2 Cl2 Ru1 C3 . . -162.8(14)
Ru2 Cl2 Ru1 C1 . . -103.1(3)
Ru2 Cl2 Ru1 C2 . . -85.4(4)
Ru2 Cl2 Ru1 C5 . . -173.4(3)
Ru2 Cl2 Ru1 Cl1 . . 79.59(7)
Ru2 Cl2 Ru1 Cl3 . . -8.70(7)
C19 C24 Ru2 C21 . . 68.1(5)
C23 C24 Ru2 C21 . . -66.5(4)
C19 C24 Ru2 C23 . . 134.5(6)
C23 C24 Ru2 C19 . . -134.5(6)
C19 C24 Ru2 C22 . . 106.2(5)
C23 C24 Ru2 C22 . . -28.3(4)
C19 C24 Ru2 C20 . . 31.0(4)
C23 C24 Ru2 C20 . . -103.5(5)
C19 C24 Ru2 Cl4 . . -42.3(5)
C23 C24 Ru2 Cl4 . . -176.9(3)
C19 C24 Ru2 Cl3 . . 157.8(3)
C23 C24 Ru2 Cl3 . . 23.2(6)
C19 C24 Ru2 Cl2 . . -128.6(4)
C23 C24 Ru2 Cl2 . . 96.9(4)
C20 C21 Ru2 C24 . . -66.9(5)
C22 C21 Ru2 C24 . . 67.2(4)
C20 C21 Ru2 C23 . . -104.8(5)
C22 C21 Ru2 C23 . . 29.3(4)
C20 C21 Ru2 C19 . . -29.4(4)
C22 C21 Ru2 C19 . . 104.7(5)
C20 C21 Ru2 C22 . . -134.1(6)
C22 C21 Ru2 C20 . . 134.1(6)
C20 C21 Ru2 Cl4 . . 57.6(4)
C22 C21 Ru2 Cl4 . . -168.3(3)
C20 C21 Ru2 Cl3 . . 147.4(4)
C22 C21 Ru2 Cl3 . . -78.5(4)
C20 C21 Ru2 Cl2 . . -127.1(6)
C22 C21 Ru2 Cl2 . . 7.0(8)
C22 C23 Ru2 C24 . . -133.1(6)
C22 C23 Ru2 C21 . . -30.4(4)
C24 C23 Ru2 C21 . . 102.7(5)
C22 C23 Ru2 C19 . . -105.2(5)
C24 C23 Ru2 C19 . . 27.8(4)
C24 C23 Ru2 C22 . . 133.1(6)
C22 C23 Ru2 C20 . . -67.0(4)
C24 C23 Ru2 C20 . . 66.1(4)
C22 C23 Ru2 Cl4 . . -123.9(6)
C24 C23 Ru2 Cl4 . . 9.1(9)
C22 C23 Ru2 Cl3 . . 60.4(4)
C24 C23 Ru2 Cl3 . . -166.5(4)
C22 C23 Ru2 Cl2 . . 142.4(4)
C24 C23 Ru2 Cl2 . . -84.6(4)
C20 C19 Ru2 C24 . . 130.1(7)
C25 C19 Ru2 C24 . . -113.9(8)
C24 C19 Ru2 C21 . . -101.6(5)
C20 C19 Ru2 C21 . . 28.5(5)
C25 C19 Ru2 C21 . . 144.5(8)
C24 C19 Ru2 C23 . . -28.2(4)
C20 C19 Ru2 C23 . . 101.8(5)
C25 C19 Ru2 C23 . . -142.2(7)
C24 C19 Ru2 C22 . . -64.1(5)
C20 C19 Ru2 C22 . . 65.9(5)
C25 C19 Ru2 C22 . . -178.1(7)
C24 C19 Ru2 C20 . . -130.1(7)
C25 C19 Ru2 C20 . . 116.0(9)
C24 C19 Ru2 Cl4 . . 146.6(4)
C20 C19 Ru2 Cl4 . . -83.3(4)
C25 C19 Ru2 Cl4 . . 32.6(7)
C24 C19 Ru2 Cl3 . . -115.4(9)
C20 C19 Ru2 Cl3 . . 14.7(12)
C25 C19 Ru2 Cl3 . . 130.7(8)
C24 C19 Ru2 Cl2 . . 57.7(5)
C20 C19 Ru2 Cl2 . . -172.2(4)
C25 C19 Ru2 Cl2 . . -56.2(7)
C23 C22 Ru2 C24 . . 29.2(4)
C21 C22 Ru2 C24 . . -102.0(4)
C27 C22 Ru2 C24 . . 146.2(7)
C23 C22 Ru2 C21 . . 131.2(6)
C27 C22 Ru2 C21 . . -111.9(8)
C21 C22 Ru2 C23 . . -131.2(6)
C27 C22 Ru2 C23 . . 116.9(8)
C23 C22 Ru2 C19 . . 65.6(5)
C21 C22 Ru2 C19 . . -65.6(4)
C27 C22 Ru2 C19 . . -177.5(7)
C23 C22 Ru2 C20 . . 103.3(5)
C21 C22 Ru2 C20 . . -27.9(4)
C27 C22 Ru2 C20 . . -139.8(7)
C23 C22 Ru2 Cl4 . . 152.8(4)
C21 C22 Ru2 Cl4 . . 21.6(6)
C27 C22 Ru2 Cl4 . . -90.3(7)
C23 C22 Ru2 Cl3 . . -124.9(4)
C21 C22 Ru2 Cl3 . . 103.9(4)
C27 C22 Ru2 Cl3 . . -7.9(6)
C23 C22 Ru2 Cl2 . . -46.1(5)
C21 C22 Ru2 Cl2 . . -177.3(3)
C27 C22 Ru2 Cl2 . . 70.9(7)
C21 C20 Ru2 C24 . . 102.7(5)
C19 C20 Ru2 C24 . . -30.3(5)
C26 C20 Ru2 C24 . . -144.6(8)
C19 C20 Ru2 C21 . . -133.0(7)
C26 C20 Ru2 C21 . . 112.7(8)
C21 C20 Ru2 C23 . . 65.0(5)
C19 C20 Ru2 C23 . . -68.0(5)
C26 C20 Ru2 C23 . . 177.7(7)
C21 C20 Ru2 C19 . . 133.0(7)
C26 C20 Ru2 C19 . . -114.3(9)
C21 C20 Ru2 C22 . . 28.6(4)
C19 C20 Ru2 C22 . . -104.4(5)
C26 C20 Ru2 C22 . . 141.3(7)
C21 C20 Ru2 Cl4 . . -128.6(4)
C19 C20 Ru2 Cl4 . . 98.4(4)
C26 C20 Ru2 Cl4 . . -15.9(7)
C21 C20 Ru2 Cl3 . . -42.7(5)
C19 C20 Ru2 Cl3 . . -175.7(4)
C26 C20 Ru2 Cl3 . . 70.0(8)
C21 C20 Ru2 Cl2 . . 147.7(4)
C19 C20 Ru2 Cl2 . . 14.7(7)
C26 C20 Ru2 Cl2 . . -99.6(7)
Ru1 Cl3 Ru2 C24 . . 67.6(4)
Ru1 Cl3 Ru2 C21 . . 151.8(2)
Ru1 Cl3 Ru2 C23 . . 82.6(2)
Ru1 Cl3 Ru2 C19 . . 164.8(10)
Ru1 Cl3 Ru2 C22 . . 114.2(2)
Ru1 Cl3 Ru2 C20 . . 176.5(3)
Ru1 Cl3 Ru2 Cl4 . . -96.15(7)
Ru1 Cl3 Ru2 Cl2 . . -8.72(7)
Ru1 Cl2 Ru2 C24 . . -138.5(2)
Ru1 Cl2 Ru2 C21 . . -79.7(6)
Ru1 Cl2 Ru2 C23 . . -100.3(2)
Ru1 Cl2 Ru2 C19 . . -169.7(2)
Ru1 Cl2 Ru2 C22 . . -74.5(2)
Ru1 Cl2 Ru2 C20 . . -179.6(4)
Ru1 Cl2 Ru2 Cl4 . . 95.95(8)
Ru1 Cl2 Ru2 Cl3 . . 8.69(7)
C15 C14 Ru3 C10 . . -31.3(6)
C13 C14 Ru3 C10 . . 103.3(6)
C15 C14 Ru3 C12 . . -106.1(6)
C13 C14 Ru3 C12 . . 28.6(6)
C13 C14 Ru3 C15 . . 134.6(8)
C15 C14 Ru3 C11 . . -69.8(6)
C13 C14 Ru3 C11 . . 64.8(6)
C15 C14 Ru3 C13 . . -134.6(8)
C15 C14 Ru3 Cl6 . . 140.0(5)
C13 C14 Ru3 Cl6 . . -85.4(5)
C15 C14 Ru3 Cl5 . 2_766 -129.0(7)
C13 C14 Ru3 Cl5 . 2_766 5.6(12)
C15 C14 Ru3 Cl5 . . 51.8(6)
C13 C14 Ru3 Cl5 . . -173.6(5)
C11 C10 Ru3 C14 . . -99.9(6)
C16 C10 Ru3 C14 . . 137.0(13)
C15 C10 Ru3 C14 . . 30.0(5)
C11 C10 Ru3 C12 . . -26.6(5)
C16 C10 Ru3 C12 . . -149.7(13)
C15 C10 Ru3 C12 . . 103.3(6)
C11 C10 Ru3 C15 . . -129.9(8)
C16 C10 Ru3 C15 . . 107.0(15)
C16 C10 Ru3 C11 . . -123.1(14)
C15 C10 Ru3 C11 . . 129.9(8)
C11 C10 Ru3 C13 . . -62.1(6)
C16 C10 Ru3 C13 . . 174.8(13)
C15 C10 Ru3 C13 . . 67.8(5)
C11 C10 Ru3 Cl6 . . -126.6(9)
C16 C10 Ru3 Cl6 . . 110.3(11)
C15 C10 Ru3 Cl6 . . 3.3(13)
C11 C10 Ru3 Cl5 . 2_766 60.3(6)
C16 C10 Ru3 Cl5 . 2_766 -62.8(13)
C15 C10 Ru3 Cl5 . 2_766 -169.8(5)
C11 C10 Ru3 Cl5 . . 141.7(5)
C16 C10 Ru3 Cl5 . . 18.6(12)
C15 C10 Ru3 Cl5 . . -88.4(5)
C11 C12 Ru3 C14 . . 103.5(6)
C13 C12 Ru3 C14 . . -29.9(6)
C11 C12 Ru3 C10 . . 27.7(5)
C13 C12 Ru3 C10 . . -105.7(7)
C11 C12 Ru3 C15 . . 66.8(6)
C13 C12 Ru3 C15 . . -66.6(6)
C13 C12 Ru3 C11 . . -133.4(9)
C11 C12 Ru3 C13 . . 133.4(9)
C11 C12 Ru3 Cl6 . . -173.2(5)
C13 C12 Ru3 Cl6 . . 53.4(6)
C11 C12 Ru3 Cl5 . 2_766 -83.6(5)
C13 C12 Ru3 Cl5 . 2_766 143.0(6)
C11 C12 Ru3 Cl5 . . -7.0(11)
C13 C12 Ru3 Cl5 . . -140.5(6)
C10 C15 Ru3 C14 . . -130.5(8)
C14 C15 Ru3 C10 . . 130.5(8)
C14 C15 Ru3 C12 . . 64.0(6)
C10 C15 Ru3 C12 . . -66.5(6)
C14 C15 Ru3 C11 . . 99.9(6)
C10 C15 Ru3 C11 . . -30.6(6)
C14 C15 Ru3 C13 . . 28.2(5)
C10 C15 Ru3 C13 . . -102.3(6)
C14 C15 Ru3 Cl6 . . -48.2(6)
C10 C15 Ru3 Cl6 . . -178.7(5)
C14 C15 Ru3 Cl5 . 2_766 150.0(4)
C10 C15 Ru3 Cl5 . 2_766 19.5(8)
C14 C15 Ru3 Cl5 . . -136.0(5)
C10 C15 Ru3 Cl5 . . 93.5(5)
C12 C11 Ru3 C14 . . -66.1(6)
C10 C11 Ru3 C14 . . 69.7(5)
C17 C11 Ru3 C14 . . -179.2(12)
C12 C11 Ru3 C10 . . -135.8(8)
C17 C11 Ru3 C10 . . 111.1(14)
C10 C11 Ru3 C12 . . 135.8(8)
C17 C11 Ru3 C12 . . -113.1(13)
C12 C11 Ru3 C15 . . -104.2(6)
C10 C11 Ru3 C15 . . 31.6(5)
C17 C11 Ru3 C15 . . 142.8(12)
C12 C11 Ru3 C13 . . -28.2(5)
C10 C11 Ru3 C13 . . 107.6(6)
C17 C11 Ru3 C13 . . -141.3(12)
C12 C11 Ru3 Cl6 . . 12.4(8)
C10 C11 Ru3 Cl6 . . 148.2(5)
C17 C11 Ru3 Cl6 . . -100.7(12)
C12 C11 Ru3 Cl5 . 2_766 98.1(5)
C10 C11 Ru3 Cl5 . 2_766 -126.1(5)
C17 C11 Ru3 Cl5 . 2_766 -15.0(11)
C12 C11 Ru3 Cl5 . . 177.0(5)
C10 C11 Ru3 Cl5 . . -47.1(6)
C17 C11 Ru3 Cl5 . . 64.0(12)
C12 C13 Ru3 C14 . . 132.2(9)
C18 C13 Ru3 C14 . . -113.6(10)
C12 C13 Ru3 C10 . . 65.1(7)
C14 C13 Ru3 C10 . . -67.2(6)
C18 C13 Ru3 C10 . . 179.2(8)
C14 C13 Ru3 C12 . . -132.2(9)
C18 C13 Ru3 C12 . . 114.2(10)
C12 C13 Ru3 C15 . . 104.3(7)
C14 C13 Ru3 C15 . . -27.9(5)
C18 C13 Ru3 C15 . . -141.5(8)
C12 C13 Ru3 C11 . . 28.3(6)
C14 C13 Ru3 C11 . . -104.0(6)
C18 C13 Ru3 C11 . . 142.4(8)
C12 C13 Ru3 Cl6 . . -132.4(6)
C14 C13 Ru3 Cl6 . . 95.3(5)
C18 C13 Ru3 Cl6 . . -18.3(7)
C12 C13 Ru3 Cl5 . 2_766 -45.7(7)
C14 C13 Ru3 Cl5 . 2_766 -177.9(4)
C18 C13 Ru3 Cl5 . 2_766 68.5(8)
C12 C13 Ru3 Cl5 . . 146.3(6)
C14 C13 Ru3 Cl5 . . 14.0(10)
C18 C13 Ru3 Cl5 . . -99.6(9)
Ru3 Cl5 Ru3 C14 2_766 . 179.7(3)
Ru3 Cl5 Ru3 C10 2_766 . -111.3(3)
Ru3 Cl5 Ru3 C12 2_766 . -79.1(7)
Ru3 Cl5 Ru3 C15 2_766 . -151.3(3)
Ru3 Cl5 Ru3 C11 2_766 . -84.1(3)
Ru3 Cl5 Ru3 C13 2_766 . 169.9(6)
Ru3 Cl5 Ru3 Cl6 2_766 . 88.14(8)
Ru3 Cl5 Ru3 Cl5 2_766 2_766 0.0
